data_7014097
loop_
_publ_author_name
'Mihalcik, David J.'
'White, Jennifer L.'
'Tanski, Joseph M.'
'Zakharov, Lev N.'
'Yap, Glenn P. A.'
'Incarvito, Christopher D.'
'Rheingold, Arnold L.'
'Rabinovich, Daniel'

_publ_section_title
;
 Cobalt tris(mercaptoimidazolyl)borate complexes: synthetic studies and
 the structure of the first cobaltaboratrane.
;
_journal_issue 10
_journal_name_full 'Dalton transactions (Cambridge, England : 2003)'
_journal_page_first 1626
_journal_page_last 1634
_journal_paper_doi 10.1039/b401056f
_journal_year 2004
_chemical_formula_sum 'C65 H71 B2 Co N7 P S3'
_chemical_formula_weight 1157.99
_chemical_name_systematic
;
?
;
_space_group_IT_number 2
_symmetry_cell_setting triclinic
_symmetry_space_group_name_Hall '-P 1'
_symmetry_space_group_name_H-M 'P -1'
_atom_sites_solution_hydrogens geom
_atom_sites_solution_primary direct
_atom_sites_solution_secondary difmap
_audit_creation_method SHELXL-97
_cell_angle_alpha 62.397(3)
_cell_angle_beta 82.260(3)
_cell_angle_gamma 83.717(3)
_cell_formula_units_Z 2
_cell_length_a 10.7637(18)
_cell_length_b 17.534(3)
_cell_length_c 18.649(3)
_cell_measurement_temperature 243(2)
_cell_volume 3086.2(9)
_computing_cell_refinement 'Bruker SMART'
_computing_data_collection 'Bruker SMART'
_computing_data_reduction 'Bruker SHELXTL'
_computing_molecular_graphics 'Bruker SHELXTL'
_computing_publication_material 'Bruker SHELXTL'
_computing_structure_refinement 'SHELXL-97 (Sheldrick, 1997)'
_computing_structure_solution 'SHELXS-97 (Sheldrick, 1990)'
_diffrn_ambient_temperature 243(2)
_diffrn_measured_fraction_theta_full 0.878
_diffrn_measured_fraction_theta_max 0.878
_diffrn_measurement_device_type 'CCD area detector'
_diffrn_measurement_method 'phi and omega scans'
_diffrn_radiation_monochromator graphite
_diffrn_radiation_source 'fine-focus sealed tube'
_diffrn_radiation_type MoK\a
_diffrn_radiation_wavelength 0.71073
_diffrn_reflns_av_R_equivalents 0.0325
_diffrn_reflns_av_sigmaI/netI 0.0901
_diffrn_reflns_limit_h_max 14
_diffrn_reflns_limit_h_min -14
_diffrn_reflns_limit_k_max 23
_diffrn_reflns_limit_k_min -13
_diffrn_reflns_limit_l_max 23
_diffrn_reflns_limit_l_min -24
_diffrn_reflns_number 21220
_diffrn_reflns_theta_full 28.34
_diffrn_reflns_theta_max 28.34
_diffrn_reflns_theta_min 1.24
_exptl_absorpt_coefficient_mu 0.451
_exptl_absorpt_correction_T_max 0.9479
_exptl_absorpt_correction_T_min 0.9232
_exptl_absorpt_correction_type multi-scan
_exptl_absorpt_process_details SADABS
_exptl_crystal_density_diffrn 1.246
_exptl_crystal_density_method 'not measured'
_exptl_crystal_F_000 1220
_exptl_crystal_size_max 0.18
_exptl_crystal_size_mid 0.18
_exptl_crystal_size_min 0.12
_refine_diff_density_max 0.443
_refine_diff_density_min -0.348
_refine_diff_density_rms 0.057
_refine_ls_extinction_coef 0.0014(4)
_refine_ls_extinction_expression Fc^*^=kFc[1+0.001xFc^2^\l^3^/sin(2\q)]^-1/4^
_refine_ls_extinction_method SHELXL
_refine_ls_goodness_of_fit_ref 1.008
_refine_ls_hydrogen_treatment mixed
_refine_ls_matrix_type full
_refine_ls_number_parameters 722
_refine_ls_number_reflns 13531
_refine_ls_number_restraints 0
_refine_ls_restrained_S_all 1.008
_refine_ls_R_factor_all 0.1093
_refine_ls_R_factor_gt 0.0550
_refine_ls_shift/su_max 0.006
_refine_ls_shift/su_mean 0.000
_refine_ls_structure_factor_coef Fsqd
_refine_ls_weighting_details 'calc w=1/[\s^2^(Fo^2^)+(0.0650P)^2^+0.0000P] where P=(Fo^2^+2Fc^2^)/3'
_refine_ls_weighting_scheme calc
_refine_ls_wR_factor_gt 0.1291
_refine_ls_wR_factor_ref 0.1466
_reflns_number_gt 7937
_reflns_number_total 13531
_reflns_threshold_expression >2sigma(I)
_cod_data_source_file b401056f.txt
_cod_data_source_block drjs30
_cod_depositor_comments
;
The following automatic conversions were performed:
'_symmetry_cell_setting' value 'Triclinic' changed to 'triclinic'
according to '/home/saulius/struct/CIF-dictionaries/cif_core.dic'
dictionary named 'cif_core.dic' version 2.4.1 from
2010-06-29.

'_exptl_absorpt_correction_type' value 'Multi-scan' changed
to 'multi-scan' according to
'/home/saulius/struct/CIF-dictionaries/cif_core.dic' dictionary named
'cif_core.dic' version 2.4.1 from 2010-06-29.

Automatic conversion script
Id: cif_fix_enum 1527 2010-12-29 10:47:43Z saulius 
;
_cod_original_sg_symbol_H-M P-1
_cod_database_code 7014097

loop_
_symmetry_equiv_pos_as_xyz
'x, y, z'
'-x, -y, -z'

loop_
_atom_site_label
_atom_site_type_symbol
_atom_site_fract_x
_atom_site_fract_y
_atom_site_fract_z
_atom_site_U_iso_or_equiv
_atom_site_adp_type
_atom_site_occupancy
_atom_site_symmetry_multiplicity
_atom_site_calc_flag
_atom_site_refinement_flags
_atom_site_disorder_assembly
_atom_site_disorder_group
Co Co 0.17655(4) 0.68463(2) 0.27459(2) 0.03065(13) Uani 1 1 d . . .
S1 S 0.29191(9) 0.57544(5) 0.36223(5) 0.0450(2) Uani 1 1 d . . .
S2 S -0.03101(8) 0.68074(6) 0.28167(5) 0.0428(2) Uani 1 1 d . . .
S3 S 0.27035(10) 0.79163(5) 0.16510(5) 0.0453(2) Uani 1 1 d . . .
P P 0.15175(8) 0.76144(5) 0.35163(5) 0.0315(2) Uani 1 1 d . . .
B1 B 0.1916(4) 0.6151(2) 0.2053(2) 0.0332(8) Uani 1 1 d . . .
B2 B 0.0516(4) 0.2479(2) 0.1714(2) 0.0388(9) Uani 1 1 d . . .
N11 N 0.2495(3) 0.52229(15) 0.25493(16) 0.0361(7) Uani 1 1 d . . .
N12 N 0.3444(3) 0.41890(16) 0.35529(17) 0.0434(7) Uani 1 1 d . . .
N13 N 0.0585(3) 0.60978(16) 0.18425(15) 0.0353(6) Uani 1 1 d . . .
N14 N -0.1469(3) 0.63199(17) 0.18446(17) 0.0400(7) Uani 1 1 d . . .
N15 N 0.2754(3) 0.66375(15) 0.12497(15) 0.0357(6) Uani 1 1 d . . .
N16 N 0.3606(3) 0.77714(16) 0.02388(15) 0.0385(7) Uani 1 1 d . . .
C11 C 0.2982(3) 0.50195(19) 0.3239(2) 0.0373(8) Uani 1 1 d . . .
C12 C 0.2643(4) 0.4508(2) 0.2413(2) 0.0483(9) Uani 1 1 d . . .
H12A H 0.2384 0.4473 0.1968 0.058 Uiso 1 1 calc R . .
C13 C 0.3212(4) 0.3880(2) 0.3019(2) 0.0503(10) Uani 1 1 d . . .
H13A H 0.3424 0.3320 0.3079 0.060 Uiso 1 1 calc R . .
C14 C 0.3996(4) 0.3672(2) 0.4349(2) 0.0508(10) Uani 1 1 d . . .
C15 C 0.4427(5) 0.2765(2) 0.4436(3) 0.0798(15) Uani 1 1 d . . .
H15A H 0.5059 0.2817 0.3995 0.120 Uiso 1 1 calc R . .
H15B H 0.3713 0.2485 0.4416 0.120 Uiso 1 1 calc R . .
H15C H 0.4778 0.2424 0.4952 0.120 Uiso 1 1 calc R . .
C16 C 0.5142(4) 0.4111(3) 0.4359(3) 0.0836(16) Uani 1 1 d . . .
H16A H 0.5760 0.4151 0.3915 0.125 Uiso 1 1 calc R . .
H16B H 0.5505 0.3775 0.4872 0.125 Uiso 1 1 calc R . .
H16C H 0.4888 0.4684 0.4297 0.125 Uiso 1 1 calc R . .
C17 C 0.3000(5) 0.3590(3) 0.5034(3) 0.0785(14) Uani 1 1 d . . .
H17A H 0.2748 0.4157 0.4990 0.118 Uiso 1 1 calc R . .
H17B H 0.3338 0.3233 0.5551 0.118 Uiso 1 1 calc R . .
H17C H 0.2278 0.3327 0.4998 0.118 Uiso 1 1 calc R . .
C18 C -0.0438(3) 0.63939(18) 0.21513(19) 0.0336(7) Uani 1 1 d . . .
C19 C 0.0196(4) 0.5824(2) 0.1326(2) 0.0471(9) Uani 1 1 d . . .
H19A H 0.0718 0.5582 0.1030 0.057 Uiso 1 1 calc R . .
C21 C 0.0175(3) 0.84013(18) 0.32629(19) 0.0329(7) Uani 1 1 d . . .
C22 C 0.0112(3) 0.9005(2) 0.2460(2) 0.0475(9) Uani 1 1 d . . .
H22A H 0.0732 0.8982 0.2063 0.057 Uiso 1 1 calc R . .
C23 C -0.0834(4) 0.9637(2) 0.2230(2) 0.0542(10) Uani 1 1 d . . .
H23A H -0.0855 1.0050 0.1683 0.065 Uiso 1 1 calc R . .
C24 C -0.1766(4) 0.9660(2) 0.2816(3) 0.0573(11) Uani 1 1 d . . .
H24A H -0.2418 1.0092 0.2665 0.069 Uiso 1 1 calc R . .
C25 C -0.1734(4) 0.9060(2) 0.3606(2) 0.0588(11) Uani 1 1 d . . .
H25A H -0.2376 0.9070 0.3997 0.071 Uiso 1 1 calc R . .
C26 C -0.0766(3) 0.8436(2) 0.3838(2) 0.0456(9) Uani 1 1 d . . .
H26A H -0.0742 0.8031 0.4387 0.055 Uiso 1 1 calc R . .
C27 C 0.2825(3) 0.82642(19) 0.33897(18) 0.0353(8) Uani 1 1 d . . .
C28 C 0.4054(3) 0.7951(2) 0.3302(2) 0.0454(9) Uani 1 1 d . . .
H28A H 0.4198 0.7413 0.3300 0.054 Uiso 1 1 calc R . .
C29 C 0.5058(4) 0.8415(3) 0.3220(2) 0.0579(11) Uani 1 1 d . . .
H29A H 0.5881 0.8197 0.3159 0.069 Uiso 1 1 calc R . .
C31 C 0.0833(3) 0.1901(2) 0.2664(2) 0.0412(8) Uani 1 1 d . . .
C32 C 0.0617(4) 0.1031(2) 0.3123(2) 0.0515(10) Uani 1 1 d . . .
H32A H 0.0345 0.0736 0.2866 0.062 Uiso 1 1 calc R . .
C33 C 0.0784(4) 0.0576(2) 0.3947(2) 0.0658(12) Uani 1 1 d . . .
H33A H 0.0630 -0.0014 0.4234 0.079 Uiso 1 1 calc R . .
C34 C 0.1174(4) 0.0989(3) 0.4340(2) 0.0689(13) Uani 1 1 d . . .
H34A H 0.1310 0.0682 0.4893 0.083 Uiso 1 1 calc R . .
C35 C 0.1361(5) 0.1845(3) 0.3923(2) 0.0726(13) Uani 1 1 d . . .
H35A H 0.1600 0.2139 0.4191 0.087 Uiso 1 1 calc R . .
C36 C 0.1200(4) 0.2284(3) 0.3104(2) 0.0618(11) Uani 1 1 d . . .
H36A H 0.1346 0.2875 0.2828 0.074 Uiso 1 1 calc R . .
C37 C -0.0925(3) 0.2854(2) 0.17995(19) 0.0402(8) Uani 1 1 d . . .
C38 C -0.1975(4) 0.2402(3) 0.1878(2) 0.0574(10) Uani 1 1 d . . .
H38A H -0.1844 0.1896 0.1816 0.069 Uiso 1 1 calc R . .
C39 C -0.3205(4) 0.2670(3) 0.2043(3) 0.0720(13) Uani 1 1 d . . .
H39A H -0.3880 0.2347 0.2089 0.086 Uiso 1 1 calc R . .
C110 C -0.1060(4) 0.5963(2) 0.1321(2) 0.0500(10) Uani 1 1 d . . .
H11A H -0.1567 0.5840 0.1018 0.060 Uiso 1 1 calc R . .
C111 C -0.2802(3) 0.6584(2) 0.2020(2) 0.0493(9) Uani 1 1 d . . .
C112 C -0.2891(4) 0.7552(2) 0.1786(3) 0.0589(11) Uani 1 1 d . . .
H11B H -0.2570 0.7875 0.1221 0.088 Uiso 1 1 calc R . .
H11C H -0.2399 0.7654 0.2129 0.088 Uiso 1 1 calc R . .
H11D H -0.3762 0.7736 0.1859 0.088 Uiso 1 1 calc R . .
C113 C -0.3639(4) 0.6426(3) 0.1508(3) 0.0825(15) Uani 1 1 d . . .
H11E H -0.3340 0.6737 0.0938 0.124 Uiso 1 1 calc R . .
H11F H -0.4495 0.6626 0.1595 0.124 Uiso 1 1 calc R . .
H11G H -0.3612 0.5814 0.1666 0.124 Uiso 1 1 calc R . .
C114 C -0.3182(4) 0.6047(3) 0.2918(3) 0.0806(15) Uani 1 1 d . . .
H11H H -0.2711 0.6205 0.3233 0.121 Uiso 1 1 calc R . .
H11I H -0.3006 0.5441 0.3063 0.121 Uiso 1 1 calc R . .
H11J H -0.4073 0.6151 0.3033 0.121 Uiso 1 1 calc R . .
C115 C 0.3030(3) 0.74510(19) 0.10051(18) 0.0325(7) Uani 1 1 d . . .
C116 C 0.3172(4) 0.6430(2) 0.0622(2) 0.0529(10) Uani 1 1 d . . .
H11K H 0.3103 0.5898 0.0626 0.064 Uiso 1 1 calc R . .
C117 C 0.3692(4) 0.7123(2) 0.0010(2) 0.0574(11) Uani 1 1 d . . .
H11L H 0.4055 0.7162 -0.0493 0.069 Uiso 1 1 calc R . .
C118 C 0.4044(4) 0.8675(2) -0.0290(2) 0.0451(9) Uani 1 1 d . . .
C119 C 0.2929(4) 0.9308(2) -0.0390(3) 0.0726(14) Uani 1 1 d . . .
H11M H 0.2598 0.9265 0.0137 0.109 Uiso 1 1 calc R . .
H11N H 0.2284 0.9178 -0.0627 0.109 Uiso 1 1 calc R . .
H11O H 0.3190 0.9889 -0.0744 0.109 Uiso 1 1 calc R . .
C120 C 0.5055(4) 0.8823(2) 0.0116(2) 0.0635(12) Uani 1 1 d . . .
H12B H 0.4704 0.8787 0.0637 0.095 Uiso 1 1 calc R . .
H12C H 0.5374 0.9390 -0.0227 0.095 Uiso 1 1 calc R . .
H12D H 0.5734 0.8388 0.0197 0.095 Uiso 1 1 calc R . .
C121 C 0.4609(5) 0.8745(3) -0.1111(2) 0.0842(16) Uani 1 1 d . . .
H12E H 0.3965 0.8663 -0.1383 0.126 Uiso 1 1 calc R . .
H12F H 0.5282 0.8305 -0.1030 0.126 Uiso 1 1 calc R . .
H12G H 0.4939 0.9310 -0.1442 0.126 Uiso 1 1 calc R . .
C210 C 0.4854(4) 0.9203(3) 0.3225(3) 0.0645(12) Uani 1 1 d . . .
H21A H 0.5540 0.9515 0.3183 0.077 Uiso 1 1 calc R . .
C211 C 0.3646(4) 0.9534(2) 0.3293(3) 0.0670(12) Uani 1 1 d . . .
H21B H 0.3508 1.0077 0.3283 0.080 Uiso 1 1 calc R . .
C212 C 0.2637(4) 0.9065(2) 0.3374(2) 0.0517(10) Uani 1 1 d . . .
H21C H 0.1814 0.9293 0.3419 0.062 Uiso 1 1 calc R . .
C213 C 0.1235(3) 0.69600(19) 0.46189(19) 0.0350(8) Uani 1 1 d . . .
C214 C 0.1599(4) 0.7197(2) 0.5162(2) 0.0549(10) Uani 1 1 d . . .
H21D H 0.2045 0.7698 0.4967 0.066 Uiso 1 1 calc R . .
C215 C 0.1319(4) 0.6711(3) 0.5995(2) 0.0668(12) Uani 1 1 d . . .
H21E H 0.1563 0.6885 0.6360 0.080 Uiso 1 1 calc R . .
C216 C 0.0681(4) 0.5974(3) 0.6277(2) 0.0632(12) Uani 1 1 d . . .
H21F H 0.0492 0.5641 0.6840 0.076 Uiso 1 1 calc R . .
C217 C 0.0319(4) 0.5718(2) 0.5753(2) 0.0620(12) Uani 1 1 d . . .
H21G H -0.0119 0.5213 0.5954 0.074 Uiso 1 1 calc R . .
C218 C 0.0599(4) 0.6208(2) 0.4917(2) 0.0520(10) Uani 1 1 d . . .
H21H H 0.0356 0.6029 0.4555 0.062 Uiso 1 1 calc R . .
C310 C -0.3422(4) 0.3409(3) 0.2137(2) 0.0671(13) Uani 1 1 d . . .
H31A H -0.4248 0.3600 0.2236 0.081 Uiso 1 1 calc R . .
C311 C -0.2431(4) 0.3865(3) 0.2086(2) 0.0607(11) Uani 1 1 d . . .
H31B H -0.2571 0.4362 0.2163 0.073 Uiso 1 1 calc R . .
C312 C -0.1215(4) 0.3587(2) 0.1920(2) 0.0474(9) Uani 1 1 d . . .
H31C H -0.0549 0.3911 0.1888 0.057 Uiso 1 1 calc R . .
C313 C 0.1528(3) 0.32529(19) 0.12116(19) 0.0361(8) Uani 1 1 d . . .
C314 C 0.2787(4) 0.3125(2) 0.1351(2) 0.0494(9) Uani 1 1 d . . .
H31D H 0.3054 0.2600 0.1775 0.059 Uiso 1 1 calc R . .
C315 C 0.3668(4) 0.3727(2) 0.0900(2) 0.0540(10) Uani 1 1 d . . .
H31E H 0.4509 0.3611 0.1020 0.065 Uiso 1 1 calc R . .
C316 C 0.3298(4) 0.4516(2) 0.0262(2) 0.0505(10) Uani 1 1 d . . .
H31F H 0.3888 0.4931 -0.0057 0.061 Uiso 1 1 calc R . .
C317 C 0.2059(4) 0.4671(2) 0.0113(2) 0.0457(9) Uani 1 1 d . . .
H31G H 0.1789 0.5198 -0.0307 0.055 Uiso 1 1 calc R . .
C318 C 0.1201(3) 0.4047(2) 0.05852(19) 0.0413(8) Uani 1 1 d . . .
H31H H 0.0356 0.4170 0.0474 0.050 Uiso 1 1 calc R . .
C319 C 0.0667(3) 0.1931(2) 0.1189(2) 0.0387(8) Uani 1 1 d . . .
C320 C -0.0018(4) 0.2161(2) 0.0527(2) 0.0490(9) Uani 1 1 d . . .
H32B H -0.0619 0.2625 0.0402 0.059 Uiso 1 1 calc R . .
C321 C 0.0139(4) 0.1741(3) 0.0045(2) 0.0578(11) Uani 1 1 d . . .
H32C H -0.0340 0.1929 -0.0399 0.069 Uiso 1 1 calc R . .
C322 C 0.0995(4) 0.1048(3) 0.0213(3) 0.0608(12) Uani 1 1 d . . .
H32D H 0.1087 0.0752 -0.0102 0.073 Uiso 1 1 calc R . .
C323 C 0.1717(4) 0.0798(2) 0.0854(3) 0.0596(11) Uani 1 1 d . . .
H32E H 0.2310 0.0330 0.0974 0.072 Uiso 1 1 calc R . .
C324 C 0.1564(4) 0.1241(2) 0.1328(2) 0.0473(9) Uani 1 1 d . . .
H32F H 0.2079 0.1071 0.1751 0.057 Uiso 1 1 calc R . .
C2S C 0.2804(12) 0.8794(7) 0.5828(6) 0.212(5) Uani 1 1 d . . .
H2SA H 0.2193 0.8526 0.6293 0.318 Uiso 1 1 calc R . .
H2SB H 0.3175 0.8370 0.5654 0.318 Uiso 1 1 calc R . .
H2SC H 0.2392 0.9263 0.5387 0.318 Uiso 1 1 calc R . .
C1S C 0.3822(12) 0.9142(7) 0.6063(8) 0.191(5) Uani 1 1 d . . .
N1S N 0.4558(16) 0.9442(13) 0.5860(18) 0.58(2) Uani 1 1 d . . .

loop_
_atom_site_aniso_label
_atom_site_aniso_U_11
_atom_site_aniso_U_22
_atom_site_aniso_U_33
_atom_site_aniso_U_23
_atom_site_aniso_U_13
_atom_site_aniso_U_12
Co 0.0346(3) 0.0292(2) 0.0274(2) -0.01261(17) -0.00118(19) -0.00230(18)
S1 0.0555(6) 0.0396(4) 0.0418(5) -0.0194(4) -0.0153(4) 0.0072(4)
S2 0.0366(5) 0.0578(5) 0.0461(5) -0.0347(4) -0.0010(4) -0.0019(4)
S3 0.0659(7) 0.0352(4) 0.0368(5) -0.0197(4) 0.0100(5) -0.0141(4)
P 0.0358(5) 0.0301(4) 0.0278(4) -0.0125(3) -0.0023(4) -0.0020(4)
B1 0.036(2) 0.0317(18) 0.034(2) -0.0168(16) -0.0010(17) -0.0020(16)
B2 0.044(2) 0.0341(19) 0.039(2) -0.0169(17) -0.0058(19) -0.0009(18)
N11 0.0436(18) 0.0299(13) 0.0337(15) -0.0141(12) -0.0024(13) 0.0003(12)
N12 0.0449(19) 0.0313(14) 0.0473(18) -0.0136(13) -0.0041(15) 0.0045(13)
N13 0.0385(17) 0.0359(14) 0.0354(15) -0.0194(12) -0.0024(13) -0.0040(12)
N14 0.0364(17) 0.0405(15) 0.0483(18) -0.0235(14) -0.0074(14) -0.0021(13)
N15 0.0417(17) 0.0328(13) 0.0309(14) -0.0149(12) 0.0041(13) -0.0031(12)
N16 0.0454(18) 0.0406(15) 0.0264(14) -0.0137(12) 0.0054(13) -0.0091(13)
C11 0.035(2) 0.0314(16) 0.0393(19) -0.0133(15) 0.0058(16) -0.0044(15)
C12 0.061(3) 0.0385(18) 0.050(2) -0.0245(17) -0.007(2) 0.0022(18)
C13 0.061(3) 0.0321(17) 0.056(2) -0.0202(17) -0.001(2) 0.0047(17)
C14 0.048(2) 0.0421(19) 0.047(2) -0.0067(17) -0.0095(19) 0.0018(18)
C15 0.099(4) 0.043(2) 0.075(3) -0.009(2) -0.025(3) 0.023(2)
C16 0.063(3) 0.062(3) 0.103(4) -0.012(3) -0.035(3) 0.000(2)
C17 0.079(3) 0.072(3) 0.054(3) -0.008(2) 0.000(3) 0.008(3)
C18 0.035(2) 0.0317(16) 0.0349(18) -0.0159(14) -0.0009(15) -0.0037(14)
C19 0.052(3) 0.053(2) 0.052(2) -0.0372(19) -0.0045(19) -0.0032(19)
C21 0.0339(19) 0.0311(15) 0.0363(18) -0.0166(14) -0.0035(15) -0.0049(14)
C22 0.044(2) 0.049(2) 0.038(2) -0.0118(17) -0.0024(17) -0.0001(18)
C23 0.043(2) 0.049(2) 0.051(2) -0.0052(18) -0.011(2) 0.0018(18)
C24 0.037(2) 0.048(2) 0.071(3) -0.014(2) -0.011(2) 0.0067(18)
C25 0.044(2) 0.061(2) 0.061(3) -0.023(2) 0.004(2) 0.001(2)
C26 0.041(2) 0.0454(19) 0.045(2) -0.0167(17) -0.0022(18) 0.0009(17)
C27 0.041(2) 0.0367(17) 0.0286(17) -0.0146(14) -0.0052(15) -0.0042(15)
C28 0.043(2) 0.050(2) 0.046(2) -0.0245(17) -0.0049(17) 0.0003(18)
C29 0.036(2) 0.076(3) 0.064(3) -0.034(2) -0.006(2) -0.005(2)
C31 0.046(2) 0.0357(17) 0.040(2) -0.0162(15) -0.0040(17) -0.0007(16)
C32 0.062(3) 0.0429(19) 0.045(2) -0.0181(17) 0.005(2) -0.0048(18)
C33 0.085(3) 0.045(2) 0.046(2) -0.0067(19) 0.004(2) 0.002(2)
C34 0.084(3) 0.076(3) 0.034(2) -0.014(2) -0.012(2) 0.006(3)
C35 0.103(4) 0.074(3) 0.044(2) -0.025(2) -0.012(2) -0.020(3)
C36 0.083(3) 0.053(2) 0.046(2) -0.0175(19) -0.010(2) -0.010(2)
C37 0.045(2) 0.0415(18) 0.0287(18) -0.0112(15) -0.0055(16) -0.0010(16)
C38 0.054(3) 0.064(2) 0.064(3) -0.038(2) -0.002(2) -0.006(2)
C39 0.047(3) 0.108(4) 0.067(3) -0.044(3) -0.002(2) -0.012(3)
C110 0.054(3) 0.053(2) 0.057(2) -0.0344(19) -0.012(2) -0.0054(19)
C111 0.034(2) 0.053(2) 0.063(3) -0.0266(19) -0.0096(19) -0.0003(17)
C112 0.054(3) 0.056(2) 0.068(3) -0.030(2) -0.014(2) 0.008(2)
C113 0.050(3) 0.085(3) 0.140(5) -0.071(3) -0.038(3) 0.012(2)
C114 0.042(3) 0.081(3) 0.084(3) -0.012(3) 0.014(2) -0.008(2)
C115 0.0319(19) 0.0323(16) 0.0312(17) -0.0131(14) -0.0023(14) -0.0005(14)
C116 0.069(3) 0.051(2) 0.051(2) -0.0350(19) 0.013(2) -0.017(2)
C117 0.080(3) 0.056(2) 0.042(2) -0.0309(19) 0.023(2) -0.021(2)
C118 0.051(2) 0.0398(18) 0.0347(19) -0.0085(15) 0.0006(17) -0.0102(17)
C119 0.066(3) 0.046(2) 0.071(3) 0.002(2) -0.008(2) 0.001(2)
C120 0.061(3) 0.056(2) 0.063(3) -0.014(2) -0.006(2) -0.022(2)
C121 0.130(5) 0.074(3) 0.038(2) -0.019(2) 0.030(3) -0.045(3)
C210 0.047(3) 0.070(3) 0.073(3) -0.024(2) -0.013(2) -0.019(2)
C211 0.061(3) 0.047(2) 0.098(3) -0.032(2) -0.018(3) -0.012(2)
C212 0.043(2) 0.048(2) 0.072(3) -0.0323(19) -0.012(2) -0.0028(18)
C213 0.038(2) 0.0367(16) 0.0296(17) -0.0157(14) -0.0033(15) 0.0040(15)
C214 0.068(3) 0.057(2) 0.037(2) -0.0180(18) -0.008(2) -0.009(2)
C215 0.093(4) 0.075(3) 0.033(2) -0.023(2) -0.007(2) -0.016(3)
C216 0.077(3) 0.062(3) 0.029(2) -0.0070(19) 0.004(2) 0.002(2)
C217 0.080(3) 0.050(2) 0.040(2) -0.0088(18) 0.010(2) -0.012(2)
C218 0.066(3) 0.046(2) 0.042(2) -0.0188(17) 0.0019(19) -0.0103(19)
C310 0.051(3) 0.099(3) 0.047(2) -0.035(2) -0.005(2) 0.018(3)
C311 0.068(3) 0.062(2) 0.044(2) -0.022(2) 0.000(2) 0.014(2)
C312 0.057(3) 0.045(2) 0.036(2) -0.0162(16) -0.0012(18) -0.0015(18)
C313 0.042(2) 0.0353(16) 0.0346(18) -0.0191(14) -0.0063(16) 0.0032(15)
C314 0.052(3) 0.0406(19) 0.053(2) -0.0192(17) -0.011(2) 0.0054(18)
C315 0.036(2) 0.064(2) 0.067(3) -0.035(2) -0.005(2) 0.0016(19)
C316 0.050(3) 0.052(2) 0.057(2) -0.0323(19) 0.011(2) -0.0143(19)
C317 0.053(3) 0.0442(19) 0.038(2) -0.0169(16) -0.0043(18) -0.0043(18)
C318 0.038(2) 0.0488(19) 0.0357(19) -0.0182(16) -0.0046(16) -0.0021(17)
C319 0.044(2) 0.0360(17) 0.0369(19) -0.0171(15) 0.0017(16) -0.0089(16)
C320 0.057(3) 0.046(2) 0.047(2) -0.0245(17) -0.0025(19) -0.0013(18)
C321 0.065(3) 0.064(2) 0.048(2) -0.028(2) 0.002(2) -0.014(2)
C322 0.072(3) 0.068(3) 0.054(3) -0.040(2) 0.019(2) -0.027(2)
C323 0.061(3) 0.047(2) 0.067(3) -0.028(2) 0.020(2) -0.006(2)
C324 0.047(2) 0.0449(19) 0.051(2) -0.0239(17) 0.0046(18) -0.0076(18)
C2S 0.258(14) 0.207(11) 0.145(8) -0.076(8) -0.070(9) 0.133(10)
C1S 0.166(11) 0.130(7) 0.243(13) -0.067(8) 0.022(9) -0.011(7)
N1S 0.33(2) 0.54(3) 1.11(6) -0.56(4) 0.05(3) -0.242(19)

loop_
_atom_type_symbol
_atom_type_description
_atom_type_scat_dispersion_real
_atom_type_scat_dispersion_imag
_atom_type_scat_source
C C 0.0033 0.0016 'International Tables Vol C Tables 4.2.6.8 and 6.1.1.4'
H H 0.0000 0.0000 'International Tables Vol C Tables 4.2.6.8 and 6.1.1.4'
B B 0.0013 0.0007 'International Tables Vol C Tables 4.2.6.8 and 6.1.1.4'
N N 0.0061 0.0033 'International Tables Vol C Tables 4.2.6.8 and 6.1.1.4'
P P 0.1023 0.0942 'International Tables Vol C Tables 4.2.6.8 and 6.1.1.4'
S S 0.1246 0.1234 'International Tables Vol C Tables 4.2.6.8 and 6.1.1.4'
Co Co 0.3494 0.9721 'International Tables Vol C Tables 4.2.6.8 and 6.1.1.4'

loop_
_geom_angle_atom_site_label_1
_geom_angle_atom_site_label_2
_geom_angle_atom_site_label_3
_geom_angle
_geom_angle_site_symmetry_1
_geom_angle_site_symmetry_3
_geom_angle_publ_flag
B1 Co S2 87.52(11) . . ?
B1 Co S1 86.79(10) . . ?
S2 Co S1 121.56(4) . . ?
B1 Co S3 87.33(10) . . ?
S2 Co S3 117.56(4) . . ?
S1 Co S3 120.18(4) . . ?
B1 Co P 177.88(11) . . ?
S2 Co P 90.36(3) . . ?
S1 Co P 94.30(4) . . ?
S3 Co P 93.68(3) . . ?
C11 S1 Co 101.12(12) . . ?
C18 S2 Co 101.03(12) . . ?
C115 S3 Co 100.89(10) . . ?
C27 P C21 103.13(14) . . ?
C27 P C213 104.24(15) . . ?
C21 P C213 103.70(14) . . ?
C27 P Co 115.92(11) . . ?
C21 P Co 112.77(11) . . ?
C213 P Co 115.57(11) . . ?
N15 B1 N13 108.7(3) . . ?
N15 B1 N11 110.2(3) . . ?
N13 B1 N11 109.5(3) . . ?
N15 B1 Co 109.1(2) . . ?
N13 B1 Co 109.2(2) . . ?
N11 B1 Co 110.0(2) . . ?
C37 B2 C319 112.5(3) . . ?
C37 B2 C31 103.2(3) . . ?
C319 B2 C31 113.8(3) . . ?
C37 B2 C313 113.0(3) . . ?
C319 B2 C313 104.0(3) . . ?
C31 B2 C313 110.6(3) . . ?
C11 N11 C12 108.1(3) . . ?
C11 N11 B1 119.8(3) . . ?
C12 N11 B1 132.1(3) . . ?
C11 N12 C13 106.3(3) . . ?
C11 N12 C14 127.5(3) . . ?
C13 N12 C14 126.0(3) . . ?
C18 N13 C19 107.5(3) . . ?
C18 N13 B1 120.5(3) . . ?
C19 N13 B1 131.8(3) . . ?
C18 N14 C110 107.2(3) . . ?
C18 N14 C111 127.0(3) . . ?
C110 N14 C111 125.8(3) . . ?
C115 N15 C116 107.7(3) . . ?
C115 N15 B1 120.5(3) . . ?
C116 N15 B1 131.0(3) . . ?
C115 N16 C117 107.0(3) . . ?
C115 N16 C118 127.5(3) . . ?
C117 N16 C118 125.5(3) . . ?
N11 C11 N12 109.2(3) . . ?
N11 C11 S1 121.1(2) . . ?
N12 C11 S1 129.7(3) . . ?
C13 C12 N11 108.1(3) . . ?
C12 C13 N12 108.4(3) . . ?
N12 C14 C17 109.0(3) . . ?
N12 C14 C16 109.4(3) . . ?
C17 C14 C16 111.6(4) . . ?
N12 C14 C15 108.9(3) . . ?
C17 C14 C15 109.4(3) . . ?
C16 C14 C15 108.6(4) . . ?
N13 C18 N14 109.4(3) . . ?
N13 C18 S2 120.6(3) . . ?
N14 C18 S2 130.0(3) . . ?
C110 C19 N13 108.4(3) . . ?
C22 C21 C26 118.4(3) . . ?
C22 C21 P 118.1(3) . . ?
C26 C21 P 123.5(2) . . ?
C23 C22 C21 121.4(4) . . ?
C22 C23 C24 119.3(3) . . ?
C25 C24 C23 120.1(4) . . ?
C24 C25 C26 120.4(4) . . ?
C25 C26 C21 120.4(3) . . ?
C212 C27 C28 118.4(3) . . ?
C212 C27 P 122.1(3) . . ?
C28 C27 P 119.5(2) . . ?
C29 C28 C27 121.0(3) . . ?
C28 C29 C210 119.8(4) . . ?
C32 C31 C36 114.2(3) . . ?
C32 C31 B2 124.2(3) . . ?
C36 C31 B2 121.2(3) . . ?
C31 C32 C33 123.0(4) . . ?
C34 C33 C32 119.9(4) . . ?
C35 C34 C33 119.4(4) . . ?
C34 C35 C36 119.8(4) . . ?
C35 C36 C31 123.7(4) . . ?
C312 C37 C38 114.1(3) . . ?
C312 C37 B2 122.6(3) . . ?
C38 C37 B2 122.7(3) . . ?
C39 C38 C37 123.1(4) . . ?
C310 C39 C38 119.6(4) . . ?
C19 C110 N14 107.5(3) . . ?
N14 C111 C114 108.0(3) . . ?
N14 C111 C113 109.0(3) . . ?
C114 C111 C113 110.5(4) . . ?
N14 C111 C112 109.1(3) . . ?
C114 C111 C112 111.3(3) . . ?
C113 C111 C112 108.9(3) . . ?
N15 C115 N16 109.2(3) . . ?
N15 C115 S3 120.7(2) . . ?
N16 C115 S3 130.1(2) . . ?
C117 C116 N15 107.6(3) . . ?
C116 C117 N16 108.5(3) . . ?
C119 C118 C120 111.6(3) . . ?
C119 C118 N16 108.6(3) . . ?
C120 C118 N16 108.3(3) . . ?
C119 C118 C121 110.8(3) . . ?
C120 C118 C121 108.7(3) . . ?
N16 C118 C121 108.8(3) . . ?
C211 C210 C29 120.1(4) . . ?
C210 C211 C212 119.9(4) . . ?
C27 C212 C211 120.7(4) . . ?
C214 C213 C218 118.7(3) . . ?
C214 C213 P 122.4(3) . . ?
C218 C213 P 118.8(3) . . ?
C213 C214 C215 121.3(4) . . ?
C216 C215 C214 119.1(4) . . ?
C217 C216 C215 120.9(4) . . ?
C216 C217 C218 119.9(4) . . ?
C213 C218 C217 120.1(4) . . ?
C311 C310 C39 119.8(4) . . ?
C310 C311 C312 119.5(4) . . ?
C311 C312 C37 123.9(4) . . ?
C318 C313 C314 115.0(3) . . ?
C318 C313 B2 122.7(3) . . ?
C314 C313 B2 122.1(3) . . ?
C315 C314 C313 123.5(3) . . ?
C314 C315 C316 119.5(4) . . ?
C317 C316 C315 118.6(3) . . ?
C316 C317 C318 119.9(3) . . ?
C313 C318 C317 123.4(3) . . ?
C320 C319 C324 114.8(3) . . ?
C320 C319 B2 122.2(3) . . ?
C324 C319 B2 122.8(3) . . ?
C321 C320 C319 123.5(4) . . ?
C322 C321 C320 120.3(4) . . ?
C321 C322 C323 118.9(4) . . ?
C322 C323 C324 120.1(4) . . ?
C323 C324 C319 122.3(4) . . ?
N1S C1S C2S 143(3) . . ?

loop_
_geom_bond_atom_site_label_1
_geom_bond_atom_site_label_2
_geom_bond_distance
_geom_bond_site_symmetry_2
_geom_bond_publ_flag
Co B1 2.132(4) . ?
Co S2 2.2269(11) . ?
Co S1 2.2372(10) . ?
Co S3 2.2400(9) . ?
Co P 2.3581(10) . ?
S1 C11 1.731(3) . ?
S2 C18 1.728(3) . ?
S3 C115 1.725(3) . ?
P C27 1.829(3) . ?
P C21 1.833(3) . ?
P C213 1.833(3) . ?
B1 N15 1.551(4) . ?
B1 N13 1.558(5) . ?
B1 N11 1.559(4) . ?
B2 C37 1.635(5) . ?
B2 C319 1.644(5) . ?
B2 C31 1.645(5) . ?
B2 C313 1.665(5) . ?
N11 C11 1.331(4) . ?
N11 C12 1.378(4) . ?
N12 C11 1.357(4) . ?
N12 C13 1.394(5) . ?
N12 C14 1.500(4) . ?
N13 C18 1.339(4) . ?
N13 C19 1.384(4) . ?
N14 C18 1.359(4) . ?
N14 C110 1.389(4) . ?
N14 C111 1.500(4) . ?
N15 C115 1.336(4) . ?
N15 C116 1.387(4) . ?
N16 C115 1.355(4) . ?
N16 C117 1.378(4) . ?
N16 C118 1.515(4) . ?
C12 C13 1.323(5) . ?
C14 C17 1.515(5) . ?
C14 C16 1.530(6) . ?
C14 C15 1.546(5) . ?
C19 C110 1.347(5) . ?
C21 C22 1.383(4) . ?
C21 C26 1.390(4) . ?
C22 C23 1.371(5) . ?
C23 C24 1.392(5) . ?
C24 C25 1.360(5) . ?
C25 C26 1.380(5) . ?
C27 C212 1.383(4) . ?
C27 C28 1.395(5) . ?
C28 C29 1.373(5) . ?
C29 C210 1.380(5) . ?
C31 C32 1.388(4) . ?
C31 C36 1.392(5) . ?
C32 C33 1.393(5) . ?
C33 C34 1.369(6) . ?
C34 C35 1.358(6) . ?
C35 C36 1.381(5) . ?
C37 C312 1.401(5) . ?
C37 C38 1.404(5) . ?
C38 C39 1.399(6) . ?
C39 C310 1.378(6) . ?
C111 C114 1.515(5) . ?
C111 C113 1.528(5) . ?
C111 C112 1.538(5) . ?
C116 C117 1.336(5) . ?
C118 C119 1.512(5) . ?
C118 C120 1.513(5) . ?
C118 C121 1.523(5) . ?
C210 C211 1.379(6) . ?
C211 C212 1.384(5) . ?
C213 C214 1.373(5) . ?
C213 C218 1.390(5) . ?
C214 C215 1.390(5) . ?
C215 C216 1.373(6) . ?
C216 C217 1.362(6) . ?
C217 C218 1.396(5) . ?
C310 C311 1.370(6) . ?
C311 C312 1.392(5) . ?
C313 C318 1.387(4) . ?
C313 C314 1.390(5) . ?
C314 C315 1.379(5) . ?
C315 C316 1.404(5) . ?
C316 C317 1.372(5) . ?
C317 C318 1.390(5) . ?
C319 C320 1.396(5) . ?
C319 C324 1.409(5) . ?
C320 C321 1.388(5) . ?
C321 C322 1.379(6) . ?
C322 C323 1.384(6) . ?
C323 C324 1.407(5) . ?
C2S C1S 1.512(14) . ?
C1S N1S 0.934(15) . ?
